data_4112031
loop_
_publ_author_name
'Fenbao Zhang'
'Christopher W. Kirby'
'Douglas W. Hairsine'
'Michael C. Jennings'
'Richard J. Puddephatt'

_publ_section_title
;
 Activation of C-H Bonds of Arenes: Selectivity and Reactivity in
 Bis(pyridyl) Platinum(II) Complexes
;
_journal_name_full 'Journal of the American Chemical Society'
_journal_page_first 14196
_journal_page_last 14197
_journal_paper_doi 10.1021/ja055436z
_journal_volume 127
_journal_year 2005
_chemical_formula_sum 'C37 H18 B F15 N2 O2 Pt'
_chemical_formula_weight 1013.43
_chemical_name_systematic
; 
 ? 
;
_space_group_IT_number 14
_symmetry_cell_setting monoclinic
_symmetry_space_group_name_Hall '-P 2ybc'
_symmetry_space_group_name_H-M 'P 1 21/c 1'
_atom_sites_solution_hydrogens geom
_atom_sites_solution_primary direct
_atom_sites_solution_secondary difmap
_audit_creation_method SHELXL-97
_cell_angle_alpha 90.00
_cell_angle_beta 91.9220(10)
_cell_angle_gamma 90.00
_cell_formula_units_Z 4
_cell_length_a 8.58600(10)
_cell_length_b 17.7719(4)
_cell_length_c 22.8225(6)
_cell_measurement_temperature 150(2)
_cell_volume 3480.52(13)
_computing_cell_refinement 'Nonius DENZO'
_computing_data_collection 'Nonius COLLECT'
_computing_data_reduction 'Nonius DENZO'
_computing_molecular_graphics 'Bruker SHELXTL'
_computing_publication_material 'Bruker SHELXTL'
_computing_structure_refinement 'SHELXL-97 (Sheldrick, 1997)'
_computing_structure_solution 'SHELXS-97 (Sheldrick, 1990)'
_diffrn_ambient_temperature 150(2)
_diffrn_measured_fraction_theta_full 0.995
_diffrn_measured_fraction_theta_max 0.995
_diffrn_measurement_device_type 'Nonius Kappa-CCD'
_diffrn_measurement_method 'phi/omega scans'
_diffrn_radiation_monochromator graphite
_diffrn_radiation_source 'fine-focus sealed tube'
_diffrn_radiation_type MoK\a
_diffrn_radiation_wavelength 0.71073
_diffrn_reflns_av_R_equivalents 0.056
_diffrn_reflns_av_sigmaI/netI 0.0551
_diffrn_reflns_limit_h_max 11
_diffrn_reflns_limit_h_min -11
_diffrn_reflns_limit_k_max 23
_diffrn_reflns_limit_k_min -23
_diffrn_reflns_limit_l_max 29
_diffrn_reflns_limit_l_min -29
_diffrn_reflns_number 35132
_diffrn_reflns_theta_full 27.52
_diffrn_reflns_theta_max 27.52
_diffrn_reflns_theta_min 2.12
_exptl_absorpt_coefficient_mu 4.151
_exptl_absorpt_correction_T_max 0.5748
_exptl_absorpt_correction_T_min 0.2714
_exptl_absorpt_correction_type integration
_exptl_crystal_colour yellow
_exptl_crystal_density_diffrn 1.934
_exptl_crystal_description shoebox
_exptl_crystal_F_000 1952
_exptl_crystal_size_max 0.43
_exptl_crystal_size_mid 0.25
_exptl_crystal_size_min 0.15
_refine_diff_density_max 0.895
_refine_diff_density_min -1.614
_refine_diff_density_rms 0.137
_refine_ls_extinction_method none
_refine_ls_goodness_of_fit_ref 1.026
_refine_ls_hydrogen_treatment mixed
_refine_ls_matrix_type full
_refine_ls_number_parameters 532
_refine_ls_number_reflns 7972
_refine_ls_number_restraints 0
_refine_ls_restrained_S_all 1.026
_refine_ls_R_factor_all 0.0570
_refine_ls_R_factor_gt 0.0354
_refine_ls_shift/su_max 0.038
_refine_ls_shift/su_mean 0.001
_refine_ls_structure_factor_coef Fsqd
_refine_ls_weighting_details 'calc w=1/[\s^2^(Fo^2^)+(0.0408P)^2^+2.6769P] where P=(Fo^2^+2Fc^2^)/3'
_refine_ls_weighting_scheme calc
_refine_ls_wR_factor_gt 0.0780
_refine_ls_wR_factor_ref 0.0846
_reflns_number_gt 6058
_reflns_number_total 7972
_reflns_threshold_expression >2sigma(I)
_cod_data_source_file ja055436zsi20050817_031919_4.cif
_cod_data_source_block complex6a
_cod_database_code 4112031

loop_
_symmetry_equiv_pos_as_xyz
'x, y, z'
'-x, y+1/2, -z+1/2'
'-x, -y, -z'
'x, -y-1/2, z-1/2'

loop_
_atom_site_label
_atom_site_type_symbol
_atom_site_fract_x
_atom_site_fract_y
_atom_site_fract_z
_atom_site_U_iso_or_equiv
_atom_site_adp_type
_atom_site_occupancy
_atom_site_symmetry_multiplicity
_atom_site_calc_flag
_atom_site_refinement_flags
_atom_site_disorder_assembly
_atom_site_disorder_group
Pt Pt -0.346431(18) 0.108414(9) 0.108239(8) 0.01949(6) Uani 1 1 d . . .
N1 N -0.3288(4) 0.0332(2) 0.18003(17) 0.0213(8) Uani 1 1 d . A .
C2 C -0.4320(5) 0.0357(3) 0.2233(2) 0.0290(11) Uani 1 1 d . . .
H2A H -0.5215 0.0669 0.2189 0.035 Uiso 1 1 calc R A .
C3 C -0.4102(5) -0.0058(3) 0.2738(2) 0.0316(12) Uani 1 1 d . A .
H3A H -0.4861 -0.0046 0.3031 0.038 Uiso 1 1 calc R . .
C4 C -0.2773(5) -0.0496(3) 0.2819(2) 0.0336(12) Uani 1 1 d . . .
H4A H -0.2599 -0.0778 0.3168 0.040 Uiso 1 1 calc R A .
C5 C -0.1711(5) -0.0511(3) 0.2379(2) 0.0271(11) Uani 1 1 d . A .
H5A H -0.0783 -0.0800 0.2423 0.032 Uiso 1 1 calc R . .
C6 C -0.2017(5) -0.0100(2) 0.1871(2) 0.0192(9) Uani 1 1 d . . .
C7 C -0.0925(5) -0.0143(2) 0.1379(2) 0.0220(10) Uani 1 1 d . A .
O8 O 0.0459(3) -0.02194(19) 0.14825(16) 0.0313(8) Uani 1 1 d . . .
C9 C -0.1522(4) -0.0184(2) 0.0756(2) 0.0197(9) Uani 1 1 d . . .
C10 C -0.0892(5) -0.0728(3) 0.0401(2) 0.0266(11) Uani 1 1 d . A .
H10A H -0.0084 -0.1048 0.0549 0.032 Uiso 1 1 calc R . .
C11 C -0.1443(5) -0.0802(3) -0.0164(2) 0.0270(11) Uani 1 1 d . . .
H11A H -0.1033 -0.1180 -0.0410 0.032 Uiso 1 1 calc R A .
C12 C -0.2603(5) -0.0323(2) -0.0378(2) 0.0244(10) Uani 1 1 d . A .
H12A H -0.2996 -0.0366 -0.0770 0.029 Uiso 1 1 calc R . .
C13 C -0.3177(5) 0.0216(2) -0.0008(2) 0.0216(9) Uani 1 1 d . . .
H13A H -0.3960 0.0549 -0.0156 0.026 Uiso 1 1 calc R A .
N14 N -0.2674(4) 0.02914(19) 0.05548(17) 0.0200(8) Uani 1 1 d . A .
C21A C -0.3792(5) 0.1834(3) 0.0438(2) 0.0289(11) Uani 0.75 1 d P A 1
C22A C -0.5294(6) 0.2120(3) 0.0333(2) 0.0330(12) Uani 0.75 1 d P A 1
H22A H -0.6125 0.1920 0.0549 0.040 Uiso 0.75 1 calc PR A 1
C23A C -0.5621(7) 0.2681(3) -0.0073(3) 0.0417(14) Uani 0.75 1 d P A 1
C24A C -0.4432(8) 0.2995(3) -0.0389(3) 0.0494(16) Uani 0.75 1 d P A 1
C25A C -0.2921(8) 0.2718(3) -0.0299(3) 0.0510(16) Uani 0.75 1 d P A 1
H25A H -0.2098 0.2921 -0.0518 0.061 Uiso 0.75 1 calc PR A 1
C26A C -0.2600(7) 0.2142(3) 0.0111(3) 0.0378(13) Uani 0.75 1 d P A 1
H26A H -0.1564 0.1962 0.0166 0.045 Uiso 0.75 1 calc PR A 1
C27A C -0.7351(10) 0.2944(5) -0.0141(5) 0.070(3) Uani 0.75 1 d P A 1
H27A H -0.7993 0.2651 0.0123 0.105 Uiso 0.75 1 calc PR A 1
H27B H -0.7725 0.2865 -0.0547 0.105 Uiso 0.75 1 calc PR A 1
H27C H -0.7422 0.3479 -0.0043 0.105 Uiso 0.75 1 calc PR A 1
C21B C -0.3792(5) 0.1834(3) 0.0438(2) 0.0289(11) Uani 0.25 1 d P A 2
C22B C -0.5294(6) 0.2120(3) 0.0333(2) 0.0330(12) Uani 0.25 1 d P A 2
H22B H -0.6125 0.1920 0.0549 0.040 Uiso 0.25 1 calc PR A 2
C23B C -0.5621(7) 0.2681(3) -0.0073(3) 0.0417(14) Uani 0.25 1 d P A 2
H23A H -0.6661 0.2853 -0.0135 0.050 Uiso 0.25 1 calc PR A 2
C24B C -0.4432(8) 0.2995(3) -0.0389(3) 0.0494(16) Uani 0.25 1 d P A 2
C25B C -0.2921(8) 0.2718(3) -0.0299(3) 0.0510(16) Uani 0.25 1 d P A 2
C26B C -0.2600(7) 0.2142(3) 0.0111(3) 0.0378(13) Uani 0.25 1 d P A 2
H26B H -0.1564 0.1962 0.0166 0.045 Uiso 0.25 1 calc PR A 2
C27B C -0.130(3) 0.3037(14) -0.0553(14) 0.071(9) Uani 0.25 1 d P A 2
H27D H -0.0430 0.2727 -0.0405 0.107 Uiso 0.25 1 calc PR A 2
H27E H -0.1145 0.3558 -0.0424 0.107 Uiso 0.25 1 calc PR A 2
H27F H -0.1354 0.3018 -0.0982 0.107 Uiso 0.25 1 calc PR A 2
C28 C -0.4749(10) 0.3627(4) -0.0822(3) 0.074(2) Uani 1 1 d . . .
H28A H -0.5863 0.3749 -0.0832 0.110 Uiso 1 1 calc R A 1
H28B H -0.4443 0.3469 -0.1213 0.110 Uiso 1 1 calc R A 1
H28C H -0.4147 0.4072 -0.0700 0.110 Uiso 1 1 calc R A 1
O31 O -0.4151(3) 0.18972(16) 0.16543(14) 0.0239(7) Uani 1 1 d . A .
H31A H -0.5233 0.1937 0.1723 0.036 Uiso 1 1 calc R . .
B32 B -0.3051(6) 0.2446(3) 0.1980(2) 0.0247(12) Uani 1 1 d . . .
C41 C -0.3960(5) 0.2790(2) 0.2543(2) 0.0248(10) Uani 1 1 d . A .
F42 F -0.6488(3) 0.23125(18) 0.23001(14) 0.0437(8) Uani 1 1 d . A .
C42 C -0.5514(5) 0.2706(3) 0.2666(2) 0.0280(11) Uani 1 1 d . . .
F43 F -0.7738(3) 0.28916(19) 0.32416(15) 0.0489(9) Uani 1 1 d . . .
C43 C -0.6208(5) 0.2999(3) 0.3152(2) 0.0299(11) Uani 1 1 d . A .
F44 F -0.5982(4) 0.37214(17) 0.40191(14) 0.0386(7) Uani 1 1 d . A .
C44 C -0.5342(5) 0.3418(3) 0.3541(2) 0.0295(11) Uani 1 1 d . . .
F45 F -0.2914(4) 0.39143(18) 0.38432(15) 0.0514(9) Uani 1 1 d . . .
C45 C -0.3784(6) 0.3528(3) 0.3446(2) 0.0337(12) Uani 1 1 d . A .
F46 F -0.1603(3) 0.33392(18) 0.28912(14) 0.0445(8) Uani 1 1 d . A .
C46 C -0.3143(5) 0.3228(3) 0.2957(2) 0.0293(11) Uani 1 1 d . . .
C51 C -0.1526(5) 0.1940(3) 0.2180(2) 0.0252(10) Uani 1 1 d . A .
F52 F -0.2475(3) 0.16671(18) 0.31206(14) 0.0430(8) Uani 1 1 d . A .
C52 C -0.1355(5) 0.1597(3) 0.2720(2) 0.0304(11) Uani 1 1 d . . .
C53 C -0.0096(5) 0.1170(3) 0.2908(2) 0.0330(12) Uani 1 1 d . A .
F53 F -0.0017(4) 0.0865(2) 0.34417(16) 0.0546(10) Uani 1 1 d . . .
F54 F 0.2329(3) 0.0620(2) 0.26919(16) 0.0518(9) Uani 1 1 d . A .
C54 C 0.1088(5) 0.1047(3) 0.2525(3) 0.0340(12) Uani 1 1 d . . .
F55 F 0.2120(3) 0.12264(16) 0.15941(14) 0.0348(7) Uani 1 1 d . . .
C55 C 0.0983(5) 0.1351(3) 0.1978(2) 0.0299(11) Uani 1 1 d . A .
F56 F -0.0324(3) 0.20259(15) 0.12531(12) 0.0312(6) Uani 1 1 d . A .
C56 C -0.0300(5) 0.1772(3) 0.1812(2) 0.0248(10) Uani 1 1 d . . .
C61 C -0.2707(5) 0.3171(3) 0.1555(2) 0.0272(11) Uani 1 1 d . A .
F62 F -0.5416(3) 0.32566(16) 0.13348(14) 0.0380(7) Uani 1 1 d . A .
C62 C -0.3953(6) 0.3511(3) 0.1250(2) 0.0334(12) Uani 1 1 d . . .
F63 F -0.5087(4) 0.43910(18) 0.05861(17) 0.0575(10) Uani 1 1 d . . .
C63 C -0.3836(7) 0.4102(3) 0.0868(3) 0.0443(15) Uani 1 1 d . A .
F64 F -0.2213(5) 0.4966(2) 0.03867(19) 0.0714(11) Uani 1 1 d . A .
C64 C -0.2359(8) 0.4399(3) 0.0772(3) 0.0473(15) Uani 1 1 d . . .
F65 F 0.0326(4) 0.44007(18) 0.09918(16) 0.0561(10) Uani 1 1 d . . .
C65 C -0.1116(7) 0.4111(3) 0.1074(3) 0.0416(14) Uani 1 1 d . A .
F66 F 0.0015(3) 0.33135(16) 0.17652(13) 0.0354(7) Uani 1 1 d . A .
C66 C -0.1302(6) 0.3530(3) 0.1460(2) 0.0308(11) Uani 1 1 d . . .

loop_
_atom_site_aniso_label
_atom_site_aniso_U_11
_atom_site_aniso_U_22
_atom_site_aniso_U_33
_atom_site_aniso_U_23
_atom_site_aniso_U_13
_atom_site_aniso_U_12
Pt 0.02135(9) 0.01598(9) 0.02108(10) -0.00193(8) 0.00015(6) 0.00179(7)
N1 0.0225(18) 0.0178(19) 0.024(2) 0.0015(16) 0.0007(16) -0.0006(15)
C2 0.023(2) 0.031(3) 0.033(3) 0.004(2) 0.007(2) 0.0046(19)
C3 0.029(2) 0.037(3) 0.029(3) 0.003(2) 0.013(2) -0.004(2)
C4 0.035(3) 0.037(3) 0.029(3) 0.007(2) 0.002(2) -0.003(2)
C5 0.025(2) 0.030(3) 0.026(3) 0.004(2) 0.002(2) 0.0015(19)
C6 0.019(2) 0.017(2) 0.021(2) 0.0030(18) 0.0025(17) 0.0020(16)
C7 0.022(2) 0.013(2) 0.031(3) 0.0015(18) 0.0030(19) 0.0040(17)
O8 0.0212(16) 0.035(2) 0.038(2) -0.0025(16) 0.0016(14) 0.0060(14)
C9 0.017(2) 0.012(2) 0.030(3) 0.0018(18) 0.0030(18) 0.0007(16)
C10 0.022(2) 0.023(3) 0.035(3) 0.001(2) 0.008(2) 0.0007(18)
C11 0.030(2) 0.021(2) 0.031(3) -0.006(2) 0.012(2) -0.0011(19)
C12 0.029(2) 0.023(2) 0.021(3) -0.0061(19) 0.0010(19) -0.0033(19)
C13 0.023(2) 0.022(2) 0.020(2) 0.0011(18) 0.0036(18) -0.0004(17)
N14 0.0195(17) 0.0129(18) 0.028(2) 0.0007(15) 0.0003(15) 0.0008(14)
C21A 0.039(3) 0.017(2) 0.031(3) -0.006(2) -0.001(2) 0.006(2)
C22A 0.047(3) 0.023(3) 0.028(3) -0.001(2) -0.011(2) 0.002(2)
C23A 0.062(4) 0.028(3) 0.034(3) -0.004(2) -0.009(3) 0.011(3)
C24A 0.089(5) 0.024(3) 0.035(4) -0.001(2) 0.004(3) 0.016(3)
C25A 0.086(5) 0.032(3) 0.036(4) 0.005(3) 0.021(3) 0.006(3)
C26A 0.054(3) 0.024(3) 0.037(3) 0.000(2) 0.014(3) 0.003(2)
C27A 0.077(6) 0.045(5) 0.086(8) 0.018(5) -0.040(6) 0.018(5)
C21B 0.039(3) 0.017(2) 0.031(3) -0.006(2) -0.001(2) 0.006(2)
C22B 0.047(3) 0.023(3) 0.028(3) -0.001(2) -0.011(2) 0.002(2)
C23B 0.062(4) 0.028(3) 0.034(3) -0.004(2) -0.009(3) 0.011(3)
C24B 0.089(5) 0.024(3) 0.035(4) -0.001(2) 0.004(3) 0.016(3)
C25B 0.086(5) 0.032(3) 0.036(4) 0.005(3) 0.021(3) 0.006(3)
C26B 0.054(3) 0.024(3) 0.037(3) 0.000(2) 0.014(3) 0.003(2)
C27B 0.10(2) 0.038(15) 0.07(2) 0.034(14) 0.030(17) -0.005(14)
C28 0.123(6) 0.046(4) 0.053(5) 0.015(3) 0.025(4) 0.035(4)
O31 0.0219(15) 0.0187(16) 0.031(2) -0.0085(14) -0.0006(13) 0.0054(12)
B32 0.021(2) 0.026(3) 0.027(3) -0.009(2) 0.001(2) 0.001(2)
C41 0.026(2) 0.017(2) 0.032(3) -0.005(2) 0.005(2) 0.0015(18)
F42 0.0210(13) 0.060(2) 0.050(2) -0.0237(17) 0.0004(13) -0.0055(13)
C42 0.023(2) 0.027(3) 0.034(3) -0.007(2) 0.001(2) -0.0026(19)
F43 0.0201(14) 0.070(2) 0.057(2) -0.0062(18) 0.0138(14) 0.0039(14)
C43 0.023(2) 0.031(3) 0.035(3) 0.002(2) 0.009(2) 0.0047(19)
F44 0.0482(17) 0.0360(17) 0.0328(19) -0.0052(14) 0.0180(14) 0.0104(14)
C44 0.037(3) 0.026(3) 0.026(3) -0.001(2) 0.015(2) 0.009(2)
F45 0.060(2) 0.059(2) 0.036(2) -0.0267(16) 0.0175(16) -0.0287(17)
C45 0.045(3) 0.028(3) 0.029(3) -0.010(2) 0.012(2) -0.010(2)
F46 0.0346(15) 0.059(2) 0.041(2) -0.0259(16) 0.0141(14) -0.0221(15)
C46 0.027(2) 0.029(3) 0.032(3) -0.008(2) 0.008(2) -0.006(2)
C51 0.021(2) 0.025(3) 0.029(3) -0.004(2) 0.0011(19) -0.0034(18)
F52 0.0342(15) 0.059(2) 0.037(2) 0.0144(16) 0.0171(13) 0.0157(14)
C52 0.022(2) 0.035(3) 0.035(3) 0.000(2) 0.009(2) 0.000(2)
C53 0.025(2) 0.040(3) 0.034(3) 0.009(2) 0.005(2) 0.003(2)
F53 0.0489(19) 0.074(2) 0.041(2) 0.0248(18) 0.0098(16) 0.0221(17)
F54 0.0287(15) 0.067(2) 0.059(2) 0.0074(19) -0.0016(15) 0.0179(15)
C54 0.020(2) 0.040(3) 0.041(3) 0.002(3) -0.003(2) 0.006(2)
F55 0.0206(13) 0.0452(19) 0.0391(19) -0.0112(14) 0.0094(12) -0.0001(12)
C55 0.020(2) 0.034(3) 0.037(3) -0.009(2) 0.011(2) -0.004(2)
F56 0.0305(14) 0.0367(16) 0.0266(17) -0.0069(12) 0.0053(12) -0.0021(12)
C56 0.024(2) 0.027(3) 0.024(3) -0.005(2) 0.0062(19) -0.0043(19)
C61 0.034(2) 0.024(3) 0.024(3) -0.011(2) 0.003(2) -0.0002(19)
F62 0.0378(16) 0.0311(16) 0.045(2) -0.0065(14) -0.0005(14) 0.0102(13)
C62 0.043(3) 0.023(3) 0.035(3) -0.007(2) 0.006(2) 0.002(2)
F63 0.076(2) 0.037(2) 0.059(3) 0.0063(17) -0.0053(19) 0.0217(17)
C63 0.063(4) 0.029(3) 0.041(4) -0.006(3) -0.002(3) 0.016(3)
F64 0.103(3) 0.044(2) 0.068(3) 0.023(2) 0.016(2) 0.005(2)
C64 0.079(4) 0.024(3) 0.040(4) 0.005(3) 0.014(3) -0.002(3)
F65 0.072(2) 0.042(2) 0.055(3) 0.0043(17) 0.0126(18) -0.0257(17)
C65 0.057(4) 0.027(3) 0.041(4) -0.004(2) 0.007(3) -0.010(2)
F66 0.0375(15) 0.0347(17) 0.0340(18) -0.0056(13) 0.0024(13) -0.0129(13)
C66 0.042(3) 0.023(3) 0.027(3) -0.010(2) 0.004(2) -0.002(2)

loop_
_atom_type_symbol
_atom_type_description
_atom_type_scat_dispersion_real
_atom_type_scat_dispersion_imag
_atom_type_scat_source
C C 0.0033 0.0016 'International Tables Vol C Tables 4.2.6.8 and 6.1.1.4'
H H 0.0000 0.0000 'International Tables Vol C Tables 4.2.6.8 and 6.1.1.4'
B B 0.0013 0.0007 'International Tables Vol C Tables 4.2.6.8 and 6.1.1.4'
N N 0.0061 0.0033 'International Tables Vol C Tables 4.2.6.8 and 6.1.1.4'
O O 0.0106 0.0060 'International Tables Vol C Tables 4.2.6.8 and 6.1.1.4'
F F 0.0171 0.0103 'International Tables Vol C Tables 4.2.6.8 and 6.1.1.4'
Pt Pt -1.7033 8.3905 'International Tables Vol C Tables 4.2.6.8 and 6.1.1.4'

loop_
_geom_angle_atom_site_label_1
_geom_angle_atom_site_label_2
_geom_angle_atom_site_label_3
_geom_angle
N14 Pt C21A 93.97(17)
N14 Pt O31 176.49(12)
C21A Pt O31 87.83(16)
N14 Pt N1 90.25(15)
C21A Pt N1 174.97(16)
O31 Pt N1 88.09(14)
C6 N1 C2 118.9(4)
C6 N1 Pt 119.4(3)
C2 N1 Pt 121.0(3)
N1 C2 C3 121.4(4)
C2 C3 C4 120.0(4)
C5 C4 C3 118.4(5)
C4 C5 C6 119.1(4)
N1 C6 C5 122.2(4)
N1 C6 C7 118.1(4)
C5 C6 C7 119.7(4)
O8 C7 C6 119.8(4)
O8 C7 C9 118.9(4)
C6 C7 C9 121.0(4)
N14 C9 C10 121.9(4)
N14 C9 C7 120.6(4)
C10 C9 C7 117.5(4)
C11 C10 C9 119.3(4)
C10 C11 C12 119.7(4)
C13 C12 C11 118.6(5)
N14 C13 C12 122.9(4)
C13 N14 C9 117.6(4)
C13 N14 Pt 122.9(3)
C9 N14 Pt 119.5(3)
C26A C21A C22A 116.9(5)
C26A C21A Pt 124.5(4)
C22A C21A Pt 118.3(4)
C23A C22A C21A 122.8(5)
C22A C23A C24A 120.1(5)
C22A C23A C27A 117.0(6)
C24A C23A C27A 122.9(6)
C23A C24A C25A 118.6(5)
C23A C24A C28 121.2(6)
C25A C24A C28 120.2(6)
C24A C25A C26A 120.9(6)
C21A C26A C25A 120.6(5)
B32 O31 Pt 125.0(3)
O31 B32 C51 105.0(4)
O31 B32 C41 108.4(4)
C51 B32 C41 112.5(4)
O31 B32 C61 109.4(4)
C51 B32 C61 115.8(4)
C41 B32 C61 105.6(4)
C42 C41 C46 113.0(4)
C42 C41 B32 127.3(4)
C46 C41 B32 119.7(4)
F42 C42 C43 114.6(4)
F42 C42 C41 120.7(4)
C43 C42 C41 124.7(4)
F43 C43 C44 119.5(4)
F43 C43 C42 121.1(5)
C44 C43 C42 119.4(4)
F44 C44 C43 121.1(4)
F44 C44 C45 119.6(5)
C43 C44 C45 119.3(4)
F45 C45 C46 121.3(4)
F45 C45 C44 119.3(5)
C46 C45 C44 119.4(5)
F46 C46 C45 117.1(4)
F46 C46 C41 118.6(4)
C45 C46 C41 124.3(4)
C52 C51 C56 112.4(4)
C52 C51 B32 123.5(4)
C56 C51 B32 124.0(4)
F52 C52 C53 114.2(5)
F52 C52 C51 120.4(4)
C53 C52 C51 125.5(4)
F53 C53 C52 121.6(4)
F53 C53 C54 119.8(4)
C52 C53 C54 118.6(5)
F54 C54 C55 120.6(5)
F54 C54 C53 120.1(5)
C55 C54 C53 119.3(4)
F55 C55 C54 120.1(4)
F55 C55 C56 120.1(5)
C54 C55 C56 119.8(4)
F56 C56 C55 115.3(4)
F56 C56 C51 120.4(4)
C55 C56 C51 124.3(5)
C66 C61 C62 112.2(5)
C66 C61 B32 128.8(4)
C62 C61 B32 119.0(4)
F62 C62 C63 115.8(5)
F62 C62 C61 118.8(5)
C63 C62 C61 125.4(5)
F63 C63 C62 121.7(5)
F63 C63 C64 120.0(5)
C62 C63 C64 118.4(5)
F64 C64 C65 121.8(6)
F64 C64 C63 119.3(6)
C65 C64 C63 118.9(5)
C64 C65 F65 119.7(5)
C64 C65 C66 120.3(5)
F65 C65 C66 120.0(5)
F66 C66 C65 115.3(4)
F66 C66 C61 120.0(4)
C65 C66 C61 124.6(5)

loop_
_geom_bond_atom_site_label_1
_geom_bond_atom_site_label_2
_geom_bond_distance
Pt N14 1.987(4)
Pt C21A 1.998(5)
Pt O31 2.047(3)
Pt N1 2.116(4)
N1 C6 1.339(5)
N1 C2 1.350(6)
C2 C3 1.376(7)
C3 C4 1.388(7)
C4 C5 1.379(7)
C5 C6 1.389(6)
C6 C7 1.489(6)
C7 O8 1.212(5)
C7 C9 1.497(6)
C9 N14 1.368(5)
C9 C10 1.384(6)
C10 C11 1.366(7)
C11 C12 1.385(6)
C12 C13 1.379(6)
C13 N14 1.347(6)
C21A C26A 1.399(7)
C21A C22A 1.399(7)
C22A C23A 1.383(7)
C23A C24A 1.386(8)
C23A C27A 1.560(9)
C24A C25A 1.396(9)
C24A C28 1.515(8)
C25A C26A 1.407(8)
O31 B32 1.533(6)
B32 C51 1.640(7)
B32 C41 1.642(7)
B32 C61 1.645(7)
C41 C42 1.381(6)
C41 C46 1.396(6)
F42 C42 1.355(5)
C42 C43 1.380(7)
F43 C43 1.350(5)
C43 C44 1.360(7)
F44 C44 1.351(5)
C44 C45 1.377(7)
F45 C45 1.343(6)
C45 C46 1.370(7)
F46 C46 1.350(5)
C51 C52 1.378(7)
C51 C56 1.400(6)
F52 C52 1.355(5)
C52 C53 1.377(7)
C53 F53 1.334(6)
C53 C54 1.380(7)
F54 C54 1.352(5)
C54 C55 1.361(8)
F55 C55 1.352(5)
C55 C56 1.374(7)
F56 C56 1.353(5)
C61 C66 1.388(6)
C61 C62 1.396(7)
F62 C62 1.356(6)
C62 C63 1.371(8)
F63 C63 1.336(7)
C63 C64 1.397(8)
F64 C64 1.347(6)
C64 C65 1.351(8)
F65 C65 1.359(6)
C65 C66 1.372(8)
F66 C66 1.363(6)
